data_1562185
loop_
_publ_author_name
'Li, Gui-Lian'
'Yin, Wei-Dong'
'Liu, Guang-Zhen'
'Ma, Lu-Fang'
'Wang, Li-Ya'

_publ_section_title
;
 Syntheses, structures and magnetic properties of four coordination
 polymers based on nitrobenzene dicarboxylate and various N-donor
 coligands
;
_journal_name_full 'Journal of Solid State Chemistry'
_journal_page_first 1
_journal_page_last 8
_journal_paper_doi 10.1016/j.jssc.2014.08.007
_journal_volume 220
_journal_year 2014
_chemical_formula_sum 'C26 H20 Mn N7 O7'
_chemical_formula_weight 597.43
_space_group_IT_number 2
_space_group_name_Hall '-P 1'
_space_group_name_H-M_alt 'P -1'
_symmetry_cell_setting triclinic
_symmetry_space_group_name_H-M 'P -1'
_atom_sites_solution_hydrogens geom
_atom_sites_solution_primary direct
_atom_sites_solution_secondary difmap
_audit_creation_method SHELXL-97
_cell_angle_alpha 106.962(5)
_cell_angle_beta 98.287(5)
_cell_angle_gamma 97.359(4)
_cell_formula_units_Z 2
_cell_length_a 10.2120(5)
_cell_length_b 11.2640(6)
_cell_length_c 11.8008(8)
_cell_measurement_reflns_used 3791
_cell_measurement_temperature 293(2)
_cell_measurement_theta_max 28.5700
_cell_measurement_theta_min 3.6630
_cell_volume 1263.89(13)
_computing_cell_refinement 'Bruker SMART'
_computing_data_collection 'Bruker SMART'
_computing_data_reduction 'Bruker SAINT'
_computing_molecular_graphics 'Bruker SHELXTL'
_computing_publication_material 'Bruker SHELXTL'
_computing_structure_refinement 'SHELXL-97 (Sheldrick, 1997)'
_computing_structure_solution 'SHELXS-97 (Sheldrick, 1990)'
_diffrn_ambient_temperature 293(2)
_diffrn_measured_fraction_theta_full 0.999
_diffrn_measured_fraction_theta_max 0.999
_diffrn_measurement_device_type 'CCD area detector'
_diffrn_measurement_method 'phi and omega scans'
_diffrn_radiation_monochromator graphite
_diffrn_radiation_source 'fine-focus sealed tube'
_diffrn_radiation_type MoK\a
_diffrn_radiation_wavelength 0.71073
_diffrn_reflns_av_R_equivalents 0.0272
_diffrn_reflns_av_sigmaI/netI 0.0458
_diffrn_reflns_limit_h_max 12
_diffrn_reflns_limit_h_min -10
_diffrn_reflns_limit_k_max 13
_diffrn_reflns_limit_k_min -12
_diffrn_reflns_limit_l_max 14
_diffrn_reflns_limit_l_min -13
_diffrn_reflns_number 9233
_diffrn_reflns_theta_full 25.49
_diffrn_reflns_theta_max 25.49
_diffrn_reflns_theta_min 3.00
_diffrn_standards_number 0
_exptl_absorpt_coefficient_mu 0.585
_exptl_absorpt_correction_T_max 0.8870
_exptl_absorpt_correction_T_min 0.8083
_exptl_absorpt_correction_type multi-scan
_exptl_absorpt_process_details sadabs
_exptl_crystal_colour colourless
_exptl_crystal_density_diffrn 1.570
_exptl_crystal_density_method 'not measured'
_exptl_crystal_description Block
_exptl_crystal_F_000 612
_exptl_crystal_size_max 0.38
_exptl_crystal_size_mid 0.27
_exptl_crystal_size_min 0.21
_refine_diff_density_max 0.425
_refine_diff_density_min -0.379
_refine_diff_density_rms 0.056
_refine_ls_extinction_method none
_refine_ls_goodness_of_fit_ref 1.036
_refine_ls_hydrogen_treatment constr
_refine_ls_matrix_type full
_refine_ls_number_parameters 373
_refine_ls_number_reflns 4712
_refine_ls_number_restraints 0
_refine_ls_restrained_S_all 1.036
_refine_ls_R_factor_all 0.0546
_refine_ls_R_factor_gt 0.0411
_refine_ls_shift/su_max 0.000
_refine_ls_shift/su_mean 0.000
_refine_ls_structure_factor_coef Fsqd
_refine_ls_weighting_details 'calc w=1/[\s^2^(Fo^2^)+(0.0396P)^2^+0.7325P] where P=(Fo^2^+2Fc^2^)/3'
_refine_ls_weighting_scheme calc
_refine_ls_wR_factor_gt 0.0935
_refine_ls_wR_factor_ref 0.1029
_reflns_number_gt 3823
_reflns_number_total 4712
_reflns_threshold_expression >2sigma(I)
_cod_data_source_file JSSC-2014-220-1.cif
_cod_data_source_block 4
_cod_original_sg_symbol_H-M P-1
_cod_database_code 1562185

loop_
_symmetry_equiv_pos_as_xyz
'x, y, z'
'-x, -y, -z'

loop_
_atom_site_label
_atom_site_type_symbol
_atom_site_fract_x
_atom_site_fract_y
_atom_site_fract_z
_atom_site_U_iso_or_equiv
_atom_site_adp_type
_atom_site_occupancy
_atom_site_symmetry_multiplicity
_atom_site_calc_flag
_atom_site_refinement_flags
_atom_site_disorder_assembly
_atom_site_disorder_group
Mn1 Mn 0.0000 1.0000 0.0000 0.02328(14) Uani 1 2 d S . .
Mn2 Mn 0.0000 0.5000 0.0000 0.02437(14) Uani 1 2 d S . .
N1 N 0.2271(3) 0.9177(2) 0.3630(2) 0.0455(6) Uani 1 1 d . . .
N2 N 0.1784(2) 0.4685(2) 0.11969(19) 0.0305(5) Uani 1 1 d . . .
N3 N 0.34432(19) 0.53279(19) 0.27735(18) 0.0285(5) Uani 1 1 d . . .
N4 N 0.6180(2) 0.81191(19) 0.74792(18) 0.0298(5) Uani 1 1 d . . .
N5 N 0.7878(2) 0.90783(19) 0.89987(19) 0.0318(5) Uani 1 1 d . . .
N6 N -0.0743(2) 1.09733(19) 0.16740(18) 0.0297(5) Uani 1 1 d . . .
N7 N -0.0544(2) 1.25330(19) 0.33702(18) 0.0308(5) Uani 1 1 d . . .
O1 O 0.02668(18) 0.84453(16) 0.06961(17) 0.0370(4) Uani 1 1 d . . .
O2 O 0.01308(17) 0.68032(16) 0.13717(16) 0.0310(4) Uani 1 1 d . . .
O3 O 0.13187(16) 0.59682(16) -0.07917(15) 0.0300(4) Uani 1 1 d . . .
O4 O 0.3231(2) 0.6414(2) -0.13458(19) 0.0614(7) Uani 1 1 d . . .
O5 O 0.1087(3) 0.8957(4) 0.3453(2) 0.1081(12) Uani 1 1 d . . .
O6 O 0.2878(3) 0.9783(4) 0.4618(3) 0.1259(15) Uani 1 1 d . . .
O7W O 0.7713(2) 0.6596(2) 0.2307(2) 0.0668(7) Uani 1 1 d . . .
H2W H 0.8510 0.6752 0.2189 0.100 Uiso 1 1 d R . .
H1W H 0.7504 0.5797 0.2020 0.100 Uiso 1 1 d R . .
C1 C 0.0770(2) 0.7722(2) 0.1163(2) 0.0261(5) Uani 1 1 d . . .
C2 C 0.2310(2) 0.7946(2) 0.1514(2) 0.0270(5) Uani 1 1 d . . .
C3 C 0.3009(3) 0.8671(2) 0.2670(2) 0.0346(6) Uani 1 1 d . . .
C4 C 0.4395(3) 0.8915(3) 0.2995(3) 0.0486(8) Uani 1 1 d . . .
H4 H 0.4816 0.9418 0.3770 0.058 Uiso 1 1 calc R . .
C5 C 0.5139(3) 0.8409(3) 0.2161(3) 0.0541(9) Uani 1 1 d . . .
H5 H 0.6073 0.8565 0.2364 0.065 Uiso 1 1 calc R . .
C6 C 0.4498(3) 0.7670(3) 0.1022(3) 0.0435(7) Uani 1 1 d . . .
H6 H 0.5010 0.7321 0.0462 0.052 Uiso 1 1 calc R . .
C7 C 0.3101(2) 0.7427(2) 0.0681(2) 0.0300(6) Uani 1 1 d . . .
C8 C 0.2511(2) 0.6546(2) -0.0582(2) 0.0312(6) Uani 1 1 d . . .
C9 C 0.2155(2) 0.5359(2) 0.2339(2) 0.0288(6) Uani 1 1 d . . .
H9 H 0.1600 0.5805 0.2793 0.035 Uiso 1 1 calc R . .
C10 C 0.3924(3) 0.4586(3) 0.1830(2) 0.0368(6) Uani 1 1 d . . .
H10 H 0.4785 0.4396 0.1845 0.044 Uiso 1 1 calc R . .
C11 C 0.2888(3) 0.4193(3) 0.0877(2) 0.0367(6) Uani 1 1 d . . .
H11 H 0.2919 0.3665 0.0114 0.044 Uiso 1 1 calc R . .
C12 C 0.4161(2) 0.6007(2) 0.3971(2) 0.0293(6) Uani 1 1 d . . .
C13 C 0.3512(3) 0.6104(3) 0.4930(2) 0.0390(7) Uani 1 1 d . . .
H13 H 0.2625 0.5697 0.4798 0.047 Uiso 1 1 calc R . .
C14 C 0.4171(3) 0.6801(3) 0.6090(2) 0.0398(7) Uani 1 1 d . . .
H14 H 0.3728 0.6867 0.6736 0.048 Uiso 1 1 calc R . .
C15 C 0.5487(2) 0.7397(2) 0.6284(2) 0.0302(6) Uani 1 1 d . . .
C16 C 0.6142(3) 0.7277(3) 0.5325(2) 0.0414(7) Uani 1 1 d . . .
H16 H 0.7036 0.7665 0.5459 0.050 Uiso 1 1 calc R . .
C17 C 0.5483(3) 0.6586(3) 0.4162(2) 0.0394(7) Uani 1 1 d . . .
H17 H 0.5927 0.6513 0.3517 0.047 Uiso 1 1 calc R . .
C18 C 0.5643(3) 0.8609(3) 0.8472(3) 0.0458(7) Uani 1 1 d . . .
H18 H 0.4735 0.8547 0.8509 0.055 Uiso 1 1 calc R . .
C19 C 0.6690(3) 0.9201(3) 0.9389(3) 0.0427(7) Uani 1 1 d . . .
H19 H 0.6614 0.9630 1.0173 0.051 Uiso 1 1 calc R . .
C20 C 0.7525(3) 0.8432(3) 0.7851(2) 0.0349(6) Uani 1 1 d . . .
H20 H 0.8136 0.8212 0.7347 0.042 Uiso 1 1 calc R . .
C21 C -0.0983(3) 1.0487(3) 0.2581(3) 0.0420(7) Uani 1 1 d . . .
H21 H -0.1197 0.9631 0.2487 0.050 Uiso 1 1 calc R . .
C22 C -0.0494(2) 1.2207(2) 0.2186(2) 0.0287(6) Uani 1 1 d . . .
H22 H -0.0305 1.2784 0.1780 0.034 Uiso 1 1 calc R . .
C23 C -0.0864(3) 1.1426(3) 0.3627(3) 0.0473(8) Uani 1 1 d . . .
H23 H -0.0975 1.1343 0.4370 0.057 Uiso 1 1 calc R . .
C24 C -0.0270(2) 1.3792(2) 0.4203(2) 0.0282(5) Uani 1 1 d . . .
C25 C -0.0613(3) 1.4773(2) 0.3810(2) 0.0323(6) Uani 1 1 d . . .
H25 H -0.1022 1.4618 0.3012 0.039 Uiso 1 1 calc R . .
C26 C 0.0347(3) 1.4014(2) 0.5389(2) 0.0326(6) Uani 1 1 d . . .
H26 H 0.0580 1.3350 0.5646 0.039 Uiso 1 1 calc R . .

loop_
_atom_site_aniso_label
_atom_site_aniso_U_11
_atom_site_aniso_U_22
_atom_site_aniso_U_33
_atom_site_aniso_U_23
_atom_site_aniso_U_13
_atom_site_aniso_U_12
Mn1 0.0247(3) 0.0218(3) 0.0175(3) 0.0007(2) -0.0017(2) 0.0026(2)
Mn2 0.0206(3) 0.0292(3) 0.0218(3) 0.0100(2) -0.0018(2) 0.0013(2)
N1 0.0539(17) 0.0452(15) 0.0270(14) 0.0039(11) -0.0004(12) -0.0016(12)
N2 0.0264(11) 0.0362(12) 0.0264(12) 0.0100(10) -0.0030(9) 0.0058(9)
N3 0.0210(10) 0.0391(12) 0.0221(11) 0.0082(9) -0.0027(8) 0.0047(9)
N4 0.0247(11) 0.0346(12) 0.0233(11) 0.0044(9) -0.0021(9) -0.0006(9)
N5 0.0305(11) 0.0322(12) 0.0254(12) 0.0044(9) -0.0028(9) -0.0002(9)
N6 0.0312(11) 0.0279(12) 0.0245(12) 0.0015(9) 0.0021(9) 0.0049(9)
N7 0.0386(12) 0.0279(11) 0.0220(11) 0.0020(9) 0.0058(9) 0.0062(9)
O1 0.0411(11) 0.0295(10) 0.0409(12) 0.0141(9) -0.0007(9) 0.0109(8)
O2 0.0305(9) 0.0314(10) 0.0346(10) 0.0137(8) 0.0109(8) 0.0054(8)
O3 0.0261(9) 0.0368(10) 0.0238(9) 0.0108(8) 0.0010(7) -0.0040(8)
O4 0.0352(12) 0.0978(18) 0.0365(13) 0.0023(12) 0.0142(10) -0.0042(11)
O5 0.0601(18) 0.187(3) 0.0417(16) -0.0215(18) 0.0026(13) 0.039(2)
O6 0.088(2) 0.182(3) 0.0431(17) -0.035(2) 0.0093(15) -0.036(2)
O7W 0.0559(15) 0.0871(18) 0.0636(16) 0.0202(14) 0.0264(12) 0.0268(13)
C1 0.0279(13) 0.0279(13) 0.0189(13) 0.0022(10) 0.0021(10) 0.0067(11)
C2 0.0282(13) 0.0243(13) 0.0269(14) 0.0108(10) -0.0010(10) -0.0003(10)
C3 0.0393(15) 0.0319(14) 0.0277(15) 0.0084(12) -0.0006(12) -0.0014(12)
C4 0.0430(17) 0.0502(19) 0.0368(18) 0.0070(14) -0.0130(14) -0.0085(14)
C5 0.0258(15) 0.069(2) 0.055(2) 0.0156(18) -0.0092(14) -0.0045(15)
C6 0.0266(14) 0.0525(18) 0.0462(19) 0.0122(15) 0.0029(13) 0.0011(13)
C7 0.0251(13) 0.0327(14) 0.0317(15) 0.0130(11) 0.0024(11) 0.0009(11)
C8 0.0261(13) 0.0401(15) 0.0285(14) 0.0122(12) 0.0060(11) 0.0054(11)
C9 0.0249(13) 0.0366(14) 0.0240(14) 0.0098(11) 0.0003(10) 0.0069(11)
C10 0.0277(14) 0.0493(17) 0.0309(15) 0.0076(13) 0.0013(11) 0.0149(12)
C11 0.0386(15) 0.0432(16) 0.0251(14) 0.0055(12) 0.0005(12) 0.0150(13)
C12 0.0241(13) 0.0360(14) 0.0240(13) 0.0090(11) -0.0036(10) 0.0023(11)
C13 0.0216(13) 0.0584(19) 0.0292(15) 0.0100(13) -0.0009(11) -0.0056(12)
C14 0.0266(14) 0.0611(19) 0.0246(15) 0.0092(13) 0.0012(11) -0.0030(13)
C15 0.0264(13) 0.0341(14) 0.0251(14) 0.0083(11) -0.0034(10) 0.0002(11)
C16 0.0229(13) 0.0606(19) 0.0309(16) 0.0087(14) -0.0018(11) -0.0066(13)
C17 0.0249(14) 0.0607(19) 0.0266(15) 0.0096(13) 0.0019(11) 0.0004(13)
C18 0.0318(15) 0.0579(19) 0.0333(17) -0.0027(14) 0.0055(12) -0.0023(13)
C19 0.0367(16) 0.0487(17) 0.0279(15) -0.0050(13) 0.0038(12) -0.0020(13)
C20 0.0253(13) 0.0442(16) 0.0268(15) 0.0042(12) -0.0018(11) 0.0010(12)
C21 0.0554(19) 0.0277(15) 0.0394(17) 0.0041(13) 0.0187(14) -0.0002(13)
C22 0.0340(14) 0.0296(14) 0.0199(13) 0.0033(10) 0.0027(10) 0.0099(11)
C23 0.074(2) 0.0358(16) 0.0331(17) 0.0095(13) 0.0231(15) 0.0036(15)
C24 0.0316(13) 0.0274(13) 0.0227(13) 0.0012(10) 0.0082(11) 0.0071(11)
C25 0.0352(14) 0.0382(15) 0.0193(13) 0.0033(11) 0.0011(11) 0.0093(12)
C26 0.0406(15) 0.0323(14) 0.0230(14) 0.0051(11) 0.0047(11) 0.0099(12)

loop_
_atom_type_symbol
_atom_type_description
_atom_type_scat_dispersion_real
_atom_type_scat_dispersion_imag
_atom_type_scat_source
C C 0.0033 0.0016 'International Tables Vol C Tables 4.2.6.8 and 6.1.1.4'
H H 0.0000 0.0000 'International Tables Vol C Tables 4.2.6.8 and 6.1.1.4'
N N 0.0061 0.0033 'International Tables Vol C Tables 4.2.6.8 and 6.1.1.4'
O O 0.0106 0.0060 'International Tables Vol C Tables 4.2.6.8 and 6.1.1.4'
Mn Mn 0.3368 0.7283 'International Tables Vol C Tables 4.2.6.8 and 6.1.1.4'

loop_
_geom_angle_atom_site_label_1
_geom_angle_atom_site_label_2
_geom_angle_atom_site_label_3
_geom_angle
_geom_angle_site_symmetry_1
_geom_angle_site_symmetry_3
O1 Mn1 O1 180.0 2_575 .
O1 Mn1 N6 89.45(7) 2_575 2_575
O1 Mn1 N6 90.55(7) . 2_575
O1 Mn1 N6 90.55(7) 2_575 .
O1 Mn1 N6 89.45(7) . .
N6 Mn1 N6 180.000(1) 2_575 .
O1 Mn1 N5 92.85(7) 2_575 2_676
O1 Mn1 N5 87.15(7) . 2_676
N6 Mn1 N5 91.81(8) 2_575 2_676
N6 Mn1 N5 88.19(8) . 2_676
O1 Mn1 N5 87.15(7) 2_575 1_454
O1 Mn1 N5 92.85(7) . 1_454
N6 Mn1 N5 88.19(8) 2_575 1_454
N6 Mn1 N5 91.81(8) . 1_454
N5 Mn1 N5 180.0 2_676 1_454
O3 Mn2 O3 180.000(1) . 2_565
O3 Mn2 O2 93.20(6) . 2_565
O3 Mn2 O2 86.80(6) 2_565 2_565
O3 Mn2 O2 86.80(6) . .
O3 Mn2 O2 93.20(6) 2_565 .
O2 Mn2 O2 180.00(13) 2_565 .
O3 Mn2 N2 90.27(7) . .
O3 Mn2 N2 89.73(7) 2_565 .
O2 Mn2 N2 92.55(7) 2_565 .
O2 Mn2 N2 87.45(7) . .
O3 Mn2 N2 89.73(7) . 2_565
O3 Mn2 N2 90.27(7) 2_565 2_565
O2 Mn2 N2 87.45(7) 2_565 2_565
O2 Mn2 N2 92.55(7) . 2_565
N2 Mn2 N2 180.0 . 2_565
O5 N1 O6 119.2(3) . .
O5 N1 C3 120.9(2) . .
O6 N1 C3 119.8(3) . .
C9 N2 C11 105.6(2) . .
C9 N2 Mn2 121.60(17) . .
C11 N2 Mn2 128.90(17) . .
C9 N3 C10 106.7(2) . .
C9 N3 C12 125.2(2) . .
C10 N3 C12 128.0(2) . .
C20 N4 C18 105.9(2) . .
C20 N4 C15 125.9(2) . .
C18 N4 C15 128.2(2) . .
C20 N5 C19 104.7(2) . .
C20 N5 Mn1 125.97(18) . 1_656
C19 N5 Mn1 128.81(17) . 1_656
C22 N6 C21 105.1(2) . .
C22 N6 Mn1 123.20(17) . .
C21 N6 Mn1 126.53(17) . .
C22 N7 C23 106.7(2) . .
C22 N7 C24 126.2(2) . .
C23 N7 C24 127.1(2) . .
C1 O1 Mn1 162.92(18) . .
C1 O2 Mn2 114.09(15) . .
C8 O3 Mn2 140.51(16) . .
H2W O7W H1W 103.6 . .
O1 C1 O2 125.6(2) . .
O1 C1 C2 117.7(2) . .
O2 C1 C2 116.7(2) . .
C3 C2 C7 116.0(2) . .
C3 C2 C1 122.5(2) . .
C7 C2 C1 121.5(2) . .
C4 C3 C2 123.5(3) . .
C4 C3 N1 116.2(2) . .
C2 C3 N1 120.3(2) . .
C5 C4 C3 119.1(3) . .
C5 C4 H4 120.4 . .
C3 C4 H4 120.4 . .
C4 C5 C6 119.6(3) . .
C4 C5 H5 120.2 . .
C6 C5 H5 120.2 . .
C5 C6 C7 121.8(3) . .
C5 C6 H6 119.1 . .
C7 C6 H6 119.1 . .
C6 C7 C2 120.0(2) . .
C6 C7 C8 116.8(2) . .
C2 C7 C8 123.2(2) . .
O4 C8 O3 123.3(2) . .
O4 C8 C7 118.3(2) . .
O3 C8 C7 118.4(2) . .
N2 C9 N3 111.7(2) . .
N2 C9 H9 124.2 . .
N3 C9 H9 124.2 . .
C11 C10 N3 105.9(2) . .
C11 C10 H10 127.1 . .
N3 C10 H10 127.1 . .
C10 C11 N2 110.2(2) . .
C10 C11 H11 124.9 . .
N2 C11 H11 124.9 . .
C13 C12 C17 120.2(2) . .
C13 C12 N3 119.5(2) . .
C17 C12 N3 120.3(2) . .
C12 C13 C14 120.4(2) . .
C12 C13 H13 119.8 . .
C14 C13 H13 119.8 . .
C15 C14 C13 119.7(2) . .
C15 C14 H14 120.2 . .
C13 C14 H14 120.2 . .
C16 C15 C14 119.7(2) . .
C16 C15 N4 120.1(2) . .
C14 C15 N4 120.2(2) . .
C15 C16 C17 120.7(2) . .
C15 C16 H16 119.6 . .
C17 C16 H16 119.6 . .
C12 C17 C16 119.3(3) . .
C12 C17 H17 120.4 . .
C16 C17 H17 120.4 . .
C19 C18 N4 106.5(2) . .
C19 C18 H18 126.7 . .
N4 C18 H18 126.7 . .
C18 C19 N5 110.2(3) . .
C18 C19 H19 124.9 . .
N5 C19 H19 124.9 . .
N5 C20 N4 112.7(2) . .
N5 C20 H20 123.7 . .
N4 C20 H20 123.7 . .
C23 C21 N6 110.3(2) . .
C23 C21 H21 124.8 . .
N6 C21 H21 124.8 . .
N6 C22 N7 111.8(2) . .
N6 C22 H22 124.1 . .
N7 C22 H22 124.1 . .
C21 C23 N7 106.0(2) . .
C21 C23 H23 127.0 . .
N7 C23 H23 127.0 . .
C25 C24 C26 120.6(2) . .
C25 C24 N7 119.6(2) . .
C26 C24 N7 119.8(2) . .
C24 C25 C26 119.7(2) . 2_586
C24 C25 H25 120.1 . .
C26 C25 H25 120.1 2_586 .
C25 C26 C24 119.7(2) 2_586 .
C25 C26 H26 120.2 2_586 .
C24 C26 H26 120.2 . .

loop_
_geom_bond_atom_site_label_1
_geom_bond_atom_site_label_2
_geom_bond_distance
_geom_bond_site_symmetry_2
Mn1 O1 2.1709(16) 2_575
Mn1 O1 2.1709(16) .
Mn1 N6 2.250(2) 2_575
Mn1 N6 2.250(2) .
Mn1 N5 2.267(2) 2_676
Mn1 N5 2.267(2) 1_454
Mn2 O3 2.1111(16) .
Mn2 O3 2.1111(16) 2_565
Mn2 O2 2.1711(17) 2_565
Mn2 O2 2.1711(17) .
Mn2 N2 2.2705(19) .
Mn2 N2 2.2705(19) 2_565
N1 O5 1.178(3) .
N1 O6 1.195(3) .
N1 C3 1.468(4) .
N2 C9 1.311(3) .
N2 C11 1.372(3) .
N3 C9 1.350(3) .
N3 C10 1.378(3) .
N3 C12 1.430(3) .
N4 C20 1.347(3) .
N4 C18 1.365(3) .
N4 C15 1.430(3) .
N5 C20 1.308(3) .
N5 C19 1.367(3) .
N5 Mn1 2.267(2) 1_656
N6 C22 1.318(3) .
N6 C21 1.375(3) .
N7 C22 1.348(3) .
N7 C23 1.378(3) .
N7 C24 1.435(3) .
O1 C1 1.233(3) .
O2 C1 1.256(3) .
O3 C8 1.258(3) .
O4 C8 1.231(3) .
O7W H2W 0.8501 .
O7W H1W 0.8500 .
C1 C2 1.536(3) .
C2 C3 1.399(3) .
C2 C7 1.405(4) .
C3 C4 1.381(4) .
C4 C5 1.368(4) .
C4 H4 0.9300 .
C5 C6 1.372(4) .
C5 H5 0.9300 .
C6 C7 1.393(3) .
C6 H6 0.9300 .
C7 C8 1.515(4) .
C9 H9 0.9300 .
C10 C11 1.352(4) .
C10 H10 0.9300 .
C11 H11 0.9300 .
C12 C13 1.377(4) .
C12 C17 1.378(3) .
C13 C14 1.384(4) .
C13 H13 0.9300 .
C14 C15 1.379(3) .
C14 H14 0.9300 .
C15 C16 1.378(4) .
C16 C17 1.385(4) .
C16 H16 0.9300 .
C17 H17 0.9300 .
C18 C19 1.349(4) .
C18 H18 0.9300 .
C19 H19 0.9300 .
C20 H20 0.9300 .
C21 C23 1.349(4) .
C21 H21 0.9300 .
C22 H22 0.9300 .
C23 H23 0.9300 .
C24 C25 1.383(3) .
C24 C26 1.386(3) .
C25 C26 1.382(3) 2_586
C25 H25 0.9300 .
C26 C25 1.382(3) 2_586
C26 H26 0.9300 .

loop_
_geom_hbond_atom_site_label_D
_geom_hbond_atom_site_label_H
_geom_hbond_atom_site_label_A
_geom_hbond_distance_DH
_geom_hbond_distance_HA
_geom_hbond_distance_DA
_geom_hbond_angle_DHA
_geom_hbond_site_symmetry_A
O7W H1W O3 0.85 2.63 3.279(3) 133.7 2_665
O7W H1W O4 0.85 2.36 3.212(4) 174.4 2_665
O7W H2W O2 0.85 2.04 2.856(3) 162.1 1_655

loop_
_geom_torsion_atom_site_label_1
_geom_torsion_atom_site_label_2
_geom_torsion_atom_site_label_3
_geom_torsion_atom_site_label_4
_geom_torsion
_geom_torsion_site_symmetry_1
_geom_torsion_site_symmetry_2
_geom_torsion_site_symmetry_3
_geom_torsion_site_symmetry_4
O3 Mn2 N2 C9 102.96(19) . . . .
O3 Mn2 N2 C9 -77.04(19) 2_565 . . .
O2 Mn2 N2 C9 -163.82(19) 2_565 . . .
O2 Mn2 N2 C9 16.18(19) . . . .
N2 Mn2 N2 C9 -59(90) 2_565 . . .
O3 Mn2 N2 C11 -51.3(2) . . . .
O3 Mn2 N2 C11 128.7(2) 2_565 . . .
O2 Mn2 N2 C11 41.9(2) 2_565 . . .
O2 Mn2 N2 C11 -138.1(2) . . . .
N2 Mn2 N2 C11 147(90) 2_565 . . .
O1 Mn1 N6 C22 -35.35(19) 2_575 . . .
O1 Mn1 N6 C22 144.65(19) . . . .
N6 Mn1 N6 C22 -125(100) 2_575 . . .
N5 Mn1 N6 C22 57.48(19) 2_676 . . .
N5 Mn1 N6 C22 -122.52(19) 1_454 . . .
O1 Mn1 N6 C21 174.0(2) 2_575 . . .
O1 Mn1 N6 C21 -6.0(2) . . . .
N6 Mn1 N6 C21 85(100) 2_575 . . .
N5 Mn1 N6 C21 -93.2(2) 2_676 . . .
N5 Mn1 N6 C21 86.8(2) 1_454 . . .
O1 Mn1 O1 C1 -149(100) 2_575 . . .
N6 Mn1 O1 C1 78.5(6) 2_575 . . .
N6 Mn1 O1 C1 -101.5(6) . . . .
N5 Mn1 O1 C1 -13.3(6) 2_676 . . .
N5 Mn1 O1 C1 166.7(6) 1_454 . . .
O3 Mn2 O2 C1 6.44(16) . . . .
O3 Mn2 O2 C1 -173.56(16) 2_565 . . .
O2 Mn2 O2 C1 -165(100) 2_565 . . .
N2 Mn2 O2 C1 96.85(16) . . . .
N2 Mn2 O2 C1 -83.15(16) 2_565 . . .
O3 Mn2 O3 C8 116(100) 2_565 . . .
O2 Mn2 O3 C8 -113.7(3) 2_565 . . .
O2 Mn2 O3 C8 66.3(3) . . . .
N2 Mn2 O3 C8 -21.1(3) . . . .
N2 Mn2 O3 C8 158.9(3) 2_565 . . .
Mn1 O1 C1 O2 174.8(4) . . . .
Mn1 O1 C1 C2 -5.9(7) . . . .
Mn2 O2 C1 O1 97.2(3) . . . .
Mn2 O2 C1 C2 -82.2(2) . . . .
O1 C1 C2 C3 93.5(3) . . . .
O2 C1 C2 C3 -87.0(3) . . . .
O1 C1 C2 C7 -86.5(3) . . . .
O2 C1 C2 C7 92.9(3) . . . .
C7 C2 C3 C4 2.0(4) . . . .
C1 C2 C3 C4 -178.0(2) . . . .
C7 C2 C3 N1 -175.5(2) . . . .
C1 C2 C3 N1 4.4(4) . . . .
O5 N1 C3 C4 -175.8(3) . . . .
O6 N1 C3 C4 1.4(4) . . . .
O5 N1 C3 C2 2.0(4) . . . .
O6 N1 C3 C2 179.1(3) . . . .
C2 C3 C4 C5 -1.4(4) . . . .
N1 C3 C4 C5 176.3(3) . . . .
C3 C4 C5 C6 -0.1(5) . . . .
C4 C5 C6 C7 0.7(5) . . . .
C5 C6 C7 C2 0.0(4) . . . .
C5 C6 C7 C8 -177.1(3) . . . .
C3 C2 C7 C6 -1.3(3) . . . .
C1 C2 C7 C6 178.7(2) . . . .
C3 C2 C7 C8 175.6(2) . . . .
C1 C2 C7 C8 -4.3(4) . . . .
Mn2 O3 C8 O4 137.1(2) . . . .
Mn2 O3 C8 C7 -41.6(4) . . . .
C6 C7 C8 O4 -22.6(4) . . . .
C2 C7 C8 O4 160.4(3) . . . .
C6 C7 C8 O3 156.2(2) . . . .
C2 C7 C8 O3 -20.9(4) . . . .
C11 N2 C9 N3 0.0(3) . . . .
Mn2 N2 C9 N3 -159.53(16) . . . .
C10 N3 C9 N2 0.6(3) . . . .
C12 N3 C9 N2 177.3(2) . . . .
C9 N3 C10 C11 -0.9(3) . . . .
C12 N3 C10 C11 -177.5(2) . . . .
N3 C10 C11 N2 0.9(3) . . . .
C9 N2 C11 C10 -0.6(3) . . . .
Mn2 N2 C11 C10 156.89(19) . . . .
C9 N3 C12 C13 39.9(4) . . . .
C10 N3 C12 C13 -144.1(3) . . . .
C9 N3 C12 C17 -138.7(3) . . . .
C10 N3 C12 C17 37.3(4) . . . .
C17 C12 C13 C14 1.3(4) . . . .
N3 C12 C13 C14 -177.3(2) . . . .
C12 C13 C14 C15 -0.3(4) . . . .
C13 C14 C15 C16 -1.0(4) . . . .
C13 C14 C15 N4 -179.9(2) . . . .
C20 N4 C15 C16 -19.5(4) . . . .
C18 N4 C15 C16 161.8(3) . . . .
C20 N4 C15 C14 159.3(3) . . . .
C18 N4 C15 C14 -19.3(4) . . . .
C14 C15 C16 C17 1.4(4) . . . .
N4 C15 C16 C17 -179.7(3) . . . .
C13 C12 C17 C16 -0.9(4) . . . .
N3 C12 C17 C16 177.7(2) . . . .
C15 C16 C17 C12 -0.4(5) . . . .
C20 N4 C18 C19 0.5(3) . . . .
C15 N4 C18 C19 179.4(2) . . . .
N4 C18 C19 N5 -0.9(3) . . . .
C20 N5 C19 C18 0.9(3) . . . .
Mn1 N5 C19 C18 173.0(2) 1_656 . . .
C19 N5 C20 N4 -0.6(3) . . . .
Mn1 N5 C20 N4 -172.94(16) 1_656 . . .
C18 N4 C20 N5 0.1(3) . . . .
C15 N4 C20 N5 -178.8(2) . . . .
C22 N6 C21 C23 -0.6(3) . . . .
Mn1 N6 C21 C23 154.3(2) . . . .
C21 N6 C22 N7 0.8(3) . . . .
Mn1 N6 C22 N7 -155.12(17) . . . .
C23 N7 C22 N6 -0.7(3) . . . .
C24 N7 C22 N6 177.3(2) . . . .
N6 C21 C23 N7 0.2(4) . . . .
C22 N7 C23 C21 0.3(3) . . . .
C24 N7 C23 C21 -177.7(2) . . . .
C22 N7 C24 C25 34.5(4) . . . .
C23 N7 C24 C25 -147.9(3) . . . .
C22 N7 C24 C26 -145.0(3) . . . .
C23 N7 C24 C26 32.6(4) . . . .
C26 C24 C25 C26 -0.4(4) . . . 2_586
N7 C24 C25 C26 -179.9(2) . . . 2_586
C25 C24 C26 C25 0.4(4) . . . 2_586
N7 C24 C26 C25 179.9(2) . . . 2_586
